data_7700927
loop_
_publ_author_name
'Yamashita, Mitsuki'
'Horiuchi, Shinnosuke'
'Yamamoto, Koji'
'Murahashi, Tetsuro'

_publ_section_title
;
 Photo-induced translocation of a Pd<sub>n</sub> moiety (n = 2, 7) on a
 conjugated polyene ligand.
;
_journal_issue 35
_journal_name_full 'Dalton transactions (Cambridge, England : 2003)'
_journal_page_first 13149
_journal_page_last 13153
_journal_paper_doi 10.1039/c9dt03073e
_journal_volume 48
_journal_year 2019
_chemical_formula_moiety 'C158 H152 B2 F48 Pd7'
_chemical_formula_sum 'C158 H152 B2 F48 Pd7'
_chemical_formula_weight 3729.28
_space_group_crystal_system triclinic
_space_group_IT_number 2
_space_group_name_Hall '-P 1'
_space_group_name_H-M_alt 'P -1'
_symmetry_space_group_name_Hall '-P 1'
_symmetry_space_group_name_H-M 'P -1'
_atom_sites_solution_hydrogens geom
_atom_sites_solution_primary direct
_atom_sites_solution_secondary difmap
_audit_update_record
;
2019-08-01 deposited with the CCDC.    2019-08-12 downloaded from the CCDC.
;
_cell_angle_alpha 77.2397(11)
_cell_angle_beta 75.0973(11)
_cell_angle_gamma 81.3244(9)
_cell_formula_units_Z 1
_cell_length_a 12.4141(5)
_cell_length_b 12.8906(5)
_cell_length_c 25.8186(12)
_cell_measurement_reflns_used 15183
_cell_measurement_temperature 123
_cell_measurement_theta_max 27.45
_cell_measurement_theta_min 3.03
_cell_volume 3874.6(3)
_computing_cell_refinement 'RAPID AUTO'
_computing_data_collection 'RAPID AUTO (Rigaku, ????)'
_computing_data_reduction 'RAPID AUTO'
_computing_molecular_graphics 'CrystalStructure 4.3'
_computing_publication_material 'CrystalStructure 4.3 (Rigaku, 2019)'
_computing_structure_refinement 'SHELXL Version 2017/1 (Sheldrick, 2008)'
_computing_structure_solution 'SHELXS97 (Sheldrick, 2008)'
_diffrn_ambient_temperature 123
_diffrn_detector_area_resol_mean 10.000
_diffrn_measured_fraction_theta_full 0.983
_diffrn_measured_fraction_theta_max 0.980
_diffrn_measurement_device_type 'Rigaku R-AXIS RAPID'
_diffrn_measurement_method \w
_diffrn_radiation_type 'Mo K\a'
_diffrn_radiation_wavelength 0.71075
_diffrn_reflns_av_R_equivalents 0.0728
_diffrn_reflns_av_unetI/netI 0.1113
_diffrn_reflns_Laue_measured_fraction_full 0.983
_diffrn_reflns_Laue_measured_fraction_max 0.980
_diffrn_reflns_limit_h_max 15
_diffrn_reflns_limit_h_min -15
_diffrn_reflns_limit_k_max 15
_diffrn_reflns_limit_k_min -15
_diffrn_reflns_limit_l_max 31
_diffrn_reflns_limit_l_min -31
_diffrn_reflns_number 30657
_diffrn_reflns_point_group_measured_fraction_full 0.983
_diffrn_reflns_point_group_measured_fraction_max 0.980
_diffrn_reflns_theta_full 25.242
_diffrn_reflns_theta_max 26.022
_diffrn_reflns_theta_min 3.028
_diffrn_standards_number 0
_exptl_absorpt_coefficient_mu 0.902
_exptl_absorpt_correction_T_max 0.982
_exptl_absorpt_correction_T_min 0.586
_exptl_absorpt_correction_type multi-scan
_exptl_absorpt_process_details 'ABSCOR (Rigaku, 1995)'
_exptl_crystal_colour yellow
_exptl_crystal_density_diffrn 1.598
_exptl_crystal_density_method 'not measured'
_exptl_crystal_description platelet
_exptl_crystal_F_000 1864.00
_exptl_crystal_size_max 0.110
_exptl_crystal_size_mid 0.070
_exptl_crystal_size_min 0.020
_refine_diff_density_max 2.09
_refine_diff_density_min -1.48
_refine_ls_extinction_method none
_refine_ls_goodness_of_fit_ref 1.031
_refine_ls_hydrogen_treatment constr
_refine_ls_number_parameters 1014
_refine_ls_number_reflns 14972
_refine_ls_number_restraints 42
_refine_ls_R_factor_all 0.1524
_refine_ls_R_factor_gt 0.0668
_refine_ls_shift/su_max 0.001
_refine_ls_structure_factor_coef Fsqd
_refine_ls_weighting_details 'w = 1/[\s^2^(Fo^2^)+(0.0847P)^2^] where P=(Fo^2^+2Fc^2^)/3'
_refine_ls_weighting_scheme calc
_refine_ls_wR_factor_gt 0.1553
_refine_ls_wR_factor_ref 0.1953
_reflns_Friedel_coverage 0.000
_reflns_number_gt 6874
_reflns_number_total 14972
_reflns_threshold_expression F^2^>2.0\s(F^2^)
_cod_data_source_file c9dt03073e2.cif
_cod_data_source_block 140227
_cod_depositor_comments 'Adding full bibliography for 7700926--7700927.cif.'
_cod_database_code 7700927

loop_
_space_group_symop_id
_space_group_symop_operation_xyz
1 +X,+Y,+Z
2 -X,-Y,-Z

loop_
_atom_site_label
_atom_site_type_symbol
_atom_site_fract_x
_atom_site_fract_y
_atom_site_fract_z
_atom_site_U_iso_or_equiv
_atom_site_adp_type
_atom_site_occupancy
_atom_site_site_symmetry_order
_atom_site_calc_flag
_atom_site_refinement_flags_posn
_atom_site_refinement_flags_adp
_atom_site_refinement_flags_occupancy
_atom_site_disorder_assembly
_atom_site_disorder_group
Pd1 Pd 0.53993(6) 0.41763(5) 0.81025(3) 0.0356(2) Uani 1 1 d . . . . .
Pd2 Pd 0.52478(5) 0.44549(4) 0.70536(3) 0.02670(17) Uani 1 1 d . . . . .
Pd3 Pd 0.51336(5) 0.47130(4) 0.60269(3) 0.02525(17) Uani 1 1 d . . . . .
Pd4 Pd 0.500000 0.500000 0.500000 0.0249(2) Uani 1 2 d S . P . .
C1 C 0.4102(8) 0.2074(6) 0.8523(4) 0.041(2) Uani 1 1 d . . . . .
C1A C 0.5143(8) 0.1696(6) 0.8122(4) 0.051(3) Uani 1 1 d . . . . .
H1A H 0.509626 0.203620 0.774854 0.061 Uiso 1 1 calc R U . . .
H1B H 0.581083 0.189173 0.819924 0.061 Uiso 1 1 calc R U . . .
H1C H 0.519095 0.091824 0.816125 0.061 Uiso 1 1 calc R U . . .
C1B C 0.3044(8) 0.1711(6) 0.8435(4) 0.050(3) Uani 1 1 d . . . . .
H1D H 0.238310 0.196036 0.869564 0.060 Uiso 1 1 calc R U . . .
H1E H 0.296551 0.201303 0.806201 0.060 Uiso 1 1 calc R U . . .
H1F H 0.311061 0.092892 0.849236 0.060 Uiso 1 1 calc R U . . .
C2 C 0.4193(10) 0.1533(7) 0.9105(4) 0.054(3) Uani 1 1 d . . . . .
H2A H 0.343419 0.154741 0.935021 0.065 Uiso 1 1 calc R U . . .
H2B H 0.448857 0.077460 0.910776 0.065 Uiso 1 1 calc R U . . .
C3 C 0.4928(10) 0.2051(7) 0.9322(4) 0.062(3) Uani 1 1 d . . . . .
H3A H 0.567999 0.206647 0.907103 0.074 Uiso 1 1 calc R U . . .
H3B H 0.501114 0.163028 0.968187 0.074 Uiso 1 1 calc R U . . .
C4 C 0.4442(9) 0.3176(7) 0.9379(4) 0.048(3) Uani 1 1 d . . . . .
H4A H 0.501069 0.355061 0.945304 0.058 Uiso 1 1 calc R U . . .
H4B H 0.379067 0.314883 0.969619 0.058 Uiso 1 1 calc R U . . .
C5 C 0.4074(7) 0.3806(7) 0.8875(4) 0.035(2) Uani 1 1 d . . . . .
C5A C 0.3548(8) 0.4920(7) 0.8949(4) 0.050(3) Uani 1 1 d . . . . .
H5A H 0.373920 0.509417 0.926376 0.060 Uiso 1 1 calc R U . . .
H5B H 0.383349 0.543915 0.862026 0.060 Uiso 1 1 calc R U . . .
H5C H 0.273230 0.494793 0.901249 0.060 Uiso 1 1 calc R U . . .
C6 C 0.3962(7) 0.3317(6) 0.8463(4) 0.032(2) Uani 1 1 d . . . . .
C7 C 0.3728(6) 0.3998(6) 0.7977(4) 0.032(2) Uani 1 1 d . . . . .
H7 H 0.355657 0.473344 0.799805 0.038 Uiso 1 1 calc R U . . .
C8 C 0.3711(6) 0.3752(6) 0.7465(3) 0.0288(19) Uani 1 1 d . . . . .
H8 H 0.388338 0.302367 0.743031 0.035 Uiso 1 1 calc R U . . .
C9 C 0.3465(6) 0.4479(6) 0.7011(3) 0.0286(19) Uani 1 1 d . . . . .
C9A C 0.2928(7) 0.5621(5) 0.7051(3) 0.0303(19) Uani 1 1 d . . . . .
H9A H 0.282303 0.600247 0.669167 0.036 Uiso 1 1 calc R U . . .
H9B H 0.220044 0.559319 0.731307 0.036 Uiso 1 1 calc R U . . .
H9C H 0.341883 0.599598 0.717344 0.036 Uiso 1 1 calc R U . . .
C10 C 0.3558(6) 0.4121(6) 0.6512(3) 0.0243(18) Uani 1 1 d . . . . .
H10 H 0.376732 0.338120 0.651058 0.029 Uiso 1 1 calc R U . . .
C11 C 0.3364(6) 0.4775(6) 0.6023(3) 0.0263(18) Uani 1 1 d . . . . .
H11 H 0.317631 0.551858 0.602058 0.032 Uiso 1 1 calc R U . . .
C12 C 0.3428(6) 0.4405(6) 0.5526(3) 0.0261(18) Uani 1 1 d . . . . .
H12 H 0.364260 0.366700 0.552155 0.031 Uiso 1 1 calc R U . . .
C13 C 0.3192(6) 0.5067(6) 0.5048(3) 0.0252(18) Uani 1 1 d . . . . .
C13A C 0.2613(7) 0.6190(6) 0.5032(4) 0.037(2) Uani 1 1 d . . . . .
H13A H 0.253465 0.650179 0.466023 0.044 Uiso 1 1 calc R U . . .
H13B H 0.186968 0.616763 0.528153 0.044 Uiso 1 1 calc R U . . .
H13C H 0.305968 0.662677 0.514545 0.044 Uiso 1 1 calc R U . . .
C14 C 0.3384(6) 0.4589(6) 0.4567(4) 0.0281(19) Uani 1 1 d . . . . .
H14 H 0.371399 0.387138 0.458493 0.034 Uiso 1 1 calc R U . . .
C15 C 0.3103(6) 0.5142(6) 0.4075(3) 0.0295(19) Uani 1 1 d . . . . .
H15 H 0.273752 0.584697 0.406427 0.035 Uiso 1 1 calc R U . . .
C16 C 0.3343(6) 0.4690(6) 0.3588(3) 0.0269(18) Uani 1 1 d . . . . .
H16 H 0.372073 0.399010 0.359852 0.032 Uiso 1 1 calc R U . . .
C17 C 0.6949(6) 0.4779(6) 0.6896(3) 0.0296(19) Uani 1 1 d . . . . .
H17 H 0.735342 0.409193 0.689373 0.036 Uiso 1 1 calc R U . . .
C18 C 0.6694(7) 0.5174(6) 0.7400(4) 0.036(2) Uani 1 1 d . . . . .
C18A C 0.6253(7) 0.6339(6) 0.7413(4) 0.038(2) Uani 1 1 d . . . . .
H18A H 0.601722 0.666725 0.707461 0.046 Uiso 1 1 calc R U . . .
H18B H 0.561253 0.637531 0.772544 0.046 Uiso 1 1 calc R U . . .
H18C H 0.684654 0.672300 0.744850 0.046 Uiso 1 1 calc R U . . .
C19 C 0.7098(7) 0.4502(7) 0.7849(4) 0.037(2) Uani 1 1 d . . . . .
H19 H 0.762438 0.390848 0.777017 0.044 Uiso 1 1 calc R U . . .
C20 C 0.6787(7) 0.4644(6) 0.8383(3) 0.0301(19) Uani 1 1 d . . . . .
H20 H 0.627121 0.523248 0.847939 0.036 Uiso 1 1 calc R U . . .
C21 C 0.7249(7) 0.3891(6) 0.8796(4) 0.033(2) Uani 1 1 d . . . . .
H21 H 0.759294 0.323257 0.869508 0.040 Uiso 1 1 calc R U . . .
C22 C 0.7261(7) 0.3989(6) 0.9294(4) 0.034(2) Uani 1 1 d . . . . .
C22A C 0.6763(9) 0.4977(7) 0.9540(4) 0.055(3) Uani 1 1 d . . . . .
H22A H 0.687244 0.486308 0.991155 0.066 Uiso 1 1 calc R U . . .
H22B H 0.713689 0.559795 0.931587 0.066 Uiso 1 1 calc R U . . .
H22C H 0.596030 0.510374 0.954976 0.066 Uiso 1 1 calc R U . . .
C23 C 0.7888(7) 0.3147(6) 0.9620(4) 0.034(2) Uani 1 1 d . . . . .
H23 H 0.813101 0.250601 0.948096 0.041 Uiso 1 1 calc R U . . .
C24 C 0.8155(7) 0.3168(7) 1.0081(4) 0.043(2) Uani 1 1 d . . . . .
H24 H 0.788953 0.378135 1.024175 0.051 Uiso 1 1 calc R U . . .
C25 C 0.8849(9) 0.2287(7) 1.0363(4) 0.047(2) Uani 1 1 d . . . . .
C26 C 0.8498(9) 0.1320(7) 1.0536(4) 0.054(3) Uani 1 1 d . . . . .
C26A C 0.7366(11) 0.1019(9) 1.0540(6) 0.087(4) Uani 1 1 d . . . . .
H26A H 0.732599 0.025386 1.068882 0.104 Uiso 1 1 calc R U . . .
H26B H 0.677694 0.143119 1.076702 0.104 Uiso 1 1 calc R U . . .
H26C H 0.725959 0.117651 1.016614 0.104 Uiso 1 1 calc R U . . .
C27 C 0.9200(11) 0.0377(9) 1.0795(5) 0.078(4) Uani 1 1 d . . . . .
H27A H 0.889151 0.022491 1.119443 0.094 Uiso 1 1 calc R U . . .
H27B H 0.915935 -0.026280 1.065046 0.094 Uiso 1 1 calc R U . . .
C28 C 1.0413(13) 0.0597(10) 1.0679(6) 0.096(5) Uani 1 1 d . . . . .
H28A H 1.081685 0.003428 1.090773 0.116 Uiso 1 1 calc R U . . .
H28B H 1.077631 0.058080 1.029077 0.116 Uiso 1 1 calc R U . . .
C29 C 1.0478(10) 0.1654(10) 1.0797(6) 0.083(4) Uani 1 1 d . . . . .
H29A H 1.127479 0.176152 1.074408 0.100 Uiso 1 1 calc R U . . .
H29B H 1.010445 0.166400 1.118369 0.100 Uiso 1 1 calc R U . . .
C30 C 0.9926(9) 0.2588(8) 1.0430(5) 0.057(3) Uani 1 1 d . . . . .
C30A C 1.0727(10) 0.2883(10) 0.9860(6) 0.089(4) Uani 1 1 d . . . . .
H30A H 1.142645 0.307842 0.990411 0.107 Uiso 1 1 calc R U . . .
H30B H 1.088897 0.226891 0.967669 0.107 Uiso 1 1 calc R U . . .
H30C H 1.036957 0.348990 0.963938 0.107 Uiso 1 1 calc R U . . .
C30B C 0.9686(12) 0.3542(10) 1.0727(7) 0.108(6) Uani 1 1 d . . . . .
H30D H 1.039144 0.373009 1.076762 0.129 Uiso 1 1 calc R U . . .
H30E H 0.932362 0.415619 1.051279 0.129 Uiso 1 1 calc R U . . .
H30F H 0.918954 0.334690 1.108778 0.129 Uiso 1 1 calc R U . . .
B1 B 0.9914(8) 0.8059(7) 0.6962(4) 0.033(2) Uani 1 1 d . . . . .
C1X C 0.9374(6) 0.8683(5) 0.6447(3) 0.0260(18) Uani 1 1 d . . . . .
C2X C 0.9693(7) 0.9697(6) 0.6173(4) 0.033(2) Uani 1 1 d . . . . .
H2X H 1.024974 0.997954 0.627865 0.040 Uiso 1 1 calc R U . . .
C3X C 0.9224(7) 1.0313(6) 0.5749(4) 0.033(2) Uani 1 1 d . . . . .
C4X C 0.8439(7) 0.9916(6) 0.5581(4) 0.033(2) Uani 1 1 d . . . . .
H4X H 0.813562 1.031786 0.528695 0.039 Uiso 1 1 calc R U . . .
C5X C 0.8093(7) 0.8934(7) 0.5841(4) 0.035(2) Uani 1 1 d . . . . .
C6X C 0.8562(7) 0.8346(6) 0.6266(4) 0.034(2) Uani 1 1 d . . . . .
H6X H 0.830308 0.766971 0.644105 0.041 Uiso 1 1 calc R U . . .
C7X C 0.9546(8) 1.1427(6) 0.5507(4) 0.039(2) Uani 1 1 d . . . . .
F7A F 0.9386(4) 1.1769(4) 0.5000(2) 0.0486(14) Uani 1 1 d . . . . .
F7B F 1.0621(5) 1.1525(4) 0.5474(3) 0.0653(18) Uani 1 1 d . . . . .
F7C F 0.8932(5) 1.2138(4) 0.5800(2) 0.0607(17) Uani 1 1 d . . . . .
C8X C 0.7263(8) 0.8455(7) 0.5677(4) 0.046(2) Uani 1 1 d . . . . .
F8A F 0.6355(5) 0.8217(5) 0.6099(3) 0.0653(17) Uani 1 1 d . . . . .
F8B F 0.7645(5) 0.7528(4) 0.5515(3) 0.0678(18) Uani 1 1 d . . . . .
F8C F 0.6853(5) 0.9084(5) 0.5267(3) 0.0675(18) Uani 1 1 d . . . . .
C9X C 1.1236(7) 0.8218(6) 0.6855(4) 0.0298(19) Uani 1 1 d . . . . .
C10X C 1.1928(7) 0.8270(5) 0.6331(3) 0.0280(19) Uani 1 1 d . . . . .
H10X H 1.161524 0.822773 0.603774 0.034 Uiso 1 1 calc R U . . .
C11X C 1.3088(7) 0.8384(5) 0.6227(4) 0.0292(19) Uani 1 1 d . . . . .
C12X C 1.3561(7) 0.8425(5) 0.6650(4) 0.030(2) Uani 1 1 d . . . . .
H12X H 1.433485 0.851111 0.658186 0.037 Uiso 1 1 calc R U . . .
C13X C 1.2901(8) 0.8341(6) 0.7172(4) 0.036(2) Uani 1 1 d . . . . .
C14X C 1.1750(7) 0.8232(6) 0.7281(4) 0.034(2) Uani 1 1 d . . . . .
H14X H 1.131445 0.816697 0.764570 0.041 Uiso 1 1 calc R U . . .
C15X C 1.3787(7) 0.8432(6) 0.5671(4) 0.038(2) Uani 1 1 d . . . . .
F15A F 1.3219(4) 0.8519(4) 0.5283(2) 0.0475(13) Uani 1 1 d . . . . .
F15B F 1.4514(4) 0.7526(4) 0.5626(2) 0.0502(14) Uani 1 1 d . . . . .
F15C F 1.4432(4) 0.9234(4) 0.5508(2) 0.0473(13) Uani 1 1 d . . . . .
C16X C 1.3381(8) 0.8324(7) 0.7642(4) 0.041(2) Uani 1 1 d . . . . .
F16A F 1.4443(4) 0.8542(4) 0.7503(2) 0.0535(15) Uani 1 1 d . . . . .
F16B F 1.3385(5) 0.7335(4) 0.7974(2) 0.0570(15) Uani 1 1 d . . . . .
F16C F 1.2813(5) 0.9006(4) 0.7968(2) 0.0592(16) Uani 1 1 d . . . . .
C17X C 0.9884(6) 0.6745(6) 0.7082(4) 0.0273(18) Uani 1 1 d . . . . .
C18X C 0.9932(6) 0.6125(6) 0.7592(4) 0.032(2) Uani 1 1 d . . . . .
H18X H 0.988276 0.647556 0.788605 0.038 Uiso 1 1 calc R U . . .
C19X C 1.0047(7) 0.5012(6) 0.7691(4) 0.037(2) Uani 1 1 d . . . . .
C20X C 1.0122(7) 0.4458(6) 0.7281(4) 0.037(2) Uani 1 1 d . . . . .
H20X H 1.020165 0.369899 0.734860 0.044 Uiso 1 1 calc R U . . .
C21X C 1.0079(7) 0.5045(7) 0.6769(4) 0.041(2) Uani 1 1 d . . . . .
C22X C 0.9966(6) 0.6162(6) 0.6666(4) 0.035(2) Uani 1 1 d . . . . .
H22X H 0.994378 0.654040 0.630763 0.042 Uiso 1 1 calc R U . . .
C23X C 1.0208(8) 0.4433(7) 0.8246(4) 0.044(2) Uani 1 1 d . . . . .
F23A F 0.9522(4) 0.4848(4) 0.8651(2) 0.0498(14) Uani 1 1 d . . . . .
F23B F 1.1239(4) 0.4418(5) 0.8303(3) 0.078(2) Uani 1 1 d . . . . .
F23C F 0.9991(5) 0.3395(4) 0.8343(3) 0.0667(18) Uani 1 1 d . . . . .
C24X C 1.0096(10) 0.4470(8) 0.6324(5) 0.052(3) Uani 1 1 d . . . . .
F24A F 0.954(2) 0.3578(15) 0.6492(12) 0.075(7) Uani 0.58(3) 1 d . . P A 1
F24B F 1.1037(10) 0.4249(15) 0.6037(7) 0.061(5) Uani 0.58(3) 1 d . . P A 1
F24C F 0.9489(15) 0.5061(9) 0.5951(6) 0.072(6) Uani 0.58(3) 1 d . . P A 1
F24D F 1.1076(16) 0.358(2) 0.6343(12) 0.078(8) Uani 0.42(3) 1 d . . P A 2
F24E F 1.056(3) 0.4987(14) 0.5847(7) 0.081(11) Uani 0.42(3) 1 d . . P A 2
F24F F 0.938(2) 0.399(3) 0.6349(15) 0.078(13) Uani 0.42(3) 1 d . . P A 2
C25X C 0.9144(7) 0.8601(6) 0.7481(4) 0.0309(19) Uani 1 1 d . . . . .
C26X C 0.9337(7) 0.9608(6) 0.7531(4) 0.039(2) Uani 1 1 d . . . . .
H26X H 0.997341 0.992551 0.729439 0.047 Uiso 1 1 calc R U . . .
C27X C 0.8637(7) 1.0164(6) 0.7911(4) 0.039(2) Uani 1 1 d . . . . .
C28X C 0.7724(7) 0.9713(7) 0.8278(4) 0.042(2) Uani 1 1 d . . . . .
H28X H 0.727110 1.007536 0.855347 0.051 Uiso 1 1 calc R U . . .
C29X C 0.7485(7) 0.8734(6) 0.8235(3) 0.0305(19) Uani 1 1 d . . . . .
C30X C 0.8186(7) 0.8175(6) 0.7847(4) 0.033(2) Uani 1 1 d . . . . .
H30X H 0.801363 0.749220 0.782922 0.039 Uiso 1 1 calc R U . . .
C31X C 0.8919(11) 1.1231(7) 0.7929(5) 0.061(3) Uani 1 1 d . . . . .
F31A F 0.8357(7) 1.1581(4) 0.8382(3) 0.097(3) Uani 1 1 d . . . . .
F31B F 0.9980(6) 1.1291(5) 0.7897(4) 0.110(3) Uani 1 1 d . . . . .
F31C F 0.8632(8) 1.1972(4) 0.7530(4) 0.116(3) Uani 1 1 d . . . . .
C32X C 0.6496(8) 0.8235(8) 0.8621(4) 0.044(2) Uani 1 1 d . . . . .
F32A F 0.5570(16) 0.8913(12) 0.8724(14) 0.108(14) Uani 0.54(3) 1 d . . P B 1
F32B F 0.6701(18) 0.780(2) 0.9128(6) 0.078(9) Uani 0.54(3) 1 d . . P B 1
F32C F 0.6146(14) 0.7416(15) 0.8510(7) 0.054(6) Uani 0.54(3) 1 d . . P B 1
F32D F 0.614(2) 0.865(2) 0.9037(10) 0.083(11) Uani 0.46(3) 1 d . . P B 2
F32E F 0.565(2) 0.850(3) 0.8387(10) 0.116(14) Uani 0.46(3) 1 d . . P B 2
F32F F 0.668(3) 0.7272(17) 0.8715(19) 0.16(2) Uani 0.46(3) 1 d . . P B 2
C1Z C 1.3882(10) 1.1087(6) 0.6954(4) 0.072(4) Uani 1 1 d G U . . .
H1Z H 1.411765 1.094048 0.728695 0.086 Uiso 1 1 calc R U . . .
C2Z C 1.4672(9) 1.1199(7) 0.6459(6) 0.138(7) Uani 1 1 d G U . . .
C3Z C 1.4327(15) 1.1412(7) 0.5971(4) 0.161(9) Uani 1 1 d G U . . .
H3Z H 1.486664 1.148890 0.563276 0.194 Uiso 1 1 calc R U . . .
C4Z C 1.3193(17) 1.1515(6) 0.5979(5) 0.173(9) Uani 1 1 d G U . . .
H4Z H 1.295696 1.166084 0.564530 0.208 Uiso 1 1 calc R U . . .
C5Z C 1.2403(11) 1.1403(7) 0.6474(7) 0.164(8) Uani 1 1 d G U . . .
H5Z H 1.162760 1.147258 0.647867 0.197 Uiso 1 1 calc R U . . .
C6Z C 1.2748(9) 1.1189(6) 0.6961(5) 0.106(5) Uani 1 1 d G U . . .
H6Z H 1.220793 1.111241 0.729949 0.128 Uiso 1 1 calc R U . . .
C7Z C 1.5839(17) 1.1143(15) 0.6461(11) 0.243(16) Uani 1 1 d . U . . .
H7ZA H 1.628989 1.123492 0.608465 0.292 Uiso 1 1 calc R U . . .
H7ZB H 1.595151 1.171041 0.663364 0.292 Uiso 1 1 calc R U . . .
H7ZC H 1.606974 1.044553 0.666596 0.292 Uiso 1 1 calc R U . . .

loop_
_atom_site_aniso_label
_atom_site_aniso_U_11
_atom_site_aniso_U_22
_atom_site_aniso_U_33
_atom_site_aniso_U_23
_atom_site_aniso_U_13
_atom_site_aniso_U_12
Pd1 0.0381(4) 0.0384(4) 0.0320(5) -0.0066(3) -0.0119(3) -0.0030(3)
Pd2 0.0262(3) 0.0279(3) 0.0272(4) -0.0050(3) -0.0087(3) -0.0024(3)
Pd3 0.0248(3) 0.0267(3) 0.0261(4) -0.0058(3) -0.0079(3) -0.0040(3)
Pd4 0.0251(5) 0.0253(4) 0.0255(5) -0.0054(4) -0.0068(4) -0.0039(4)
C1 0.066(6) 0.021(4) 0.040(6) 0.002(4) -0.027(5) 0.001(4)
C1A 0.061(6) 0.026(4) 0.075(8) -0.012(5) -0.034(6) 0.004(5)
C1B 0.064(7) 0.030(4) 0.059(7) 0.000(4) -0.018(5) -0.023(5)
C2 0.088(8) 0.033(5) 0.053(7) 0.006(5) -0.044(6) -0.011(5)
C3 0.085(8) 0.056(6) 0.039(7) 0.013(5) -0.028(6) 0.000(6)
C4 0.064(7) 0.052(5) 0.029(6) -0.012(4) -0.017(5) 0.009(5)
C5 0.031(5) 0.045(5) 0.029(5) -0.006(4) -0.007(4) -0.004(4)
C5A 0.058(6) 0.055(6) 0.044(6) -0.021(5) -0.019(5) 0.006(5)
C6 0.033(5) 0.035(4) 0.031(5) -0.003(4) -0.014(4) -0.004(4)
C7 0.028(4) 0.032(4) 0.034(6) -0.003(4) -0.007(4) -0.001(4)
C8 0.031(4) 0.020(4) 0.035(5) -0.004(4) -0.007(4) -0.002(3)
C9 0.025(4) 0.025(4) 0.035(5) -0.001(4) -0.010(4) -0.003(3)
C9A 0.047(5) 0.022(4) 0.023(5) -0.005(3) -0.013(4) -0.001(4)
C10 0.022(4) 0.025(4) 0.025(5) -0.002(3) -0.003(3) -0.010(3)
C11 0.021(4) 0.027(4) 0.032(5) -0.001(4) -0.009(4) -0.007(3)
C12 0.021(4) 0.027(4) 0.033(5) -0.003(4) -0.007(4) -0.012(3)
C13 0.018(4) 0.029(4) 0.029(5) -0.002(4) -0.006(3) -0.007(3)
C13A 0.042(5) 0.036(4) 0.036(6) -0.005(4) -0.013(4) -0.006(4)
C14 0.026(4) 0.023(4) 0.040(6) -0.011(4) -0.009(4) -0.005(3)
C15 0.020(4) 0.039(4) 0.033(5) -0.008(4) -0.011(4) -0.008(4)
C16 0.024(4) 0.036(4) 0.027(5) -0.009(4) -0.007(4) -0.014(3)
C17 0.026(4) 0.037(4) 0.028(5) -0.004(4) -0.006(4) -0.010(4)
C18 0.029(4) 0.033(4) 0.049(6) -0.011(4) -0.010(4) -0.011(4)
C18A 0.055(6) 0.025(4) 0.040(6) -0.005(4) -0.021(5) -0.009(4)
C19 0.031(5) 0.047(5) 0.032(6) -0.007(4) -0.008(4) -0.003(4)
C20 0.029(4) 0.040(4) 0.022(5) -0.006(4) -0.005(4) -0.006(4)
C21 0.029(4) 0.039(4) 0.034(6) -0.006(4) -0.008(4) -0.009(4)
C22 0.036(5) 0.029(4) 0.036(6) -0.006(4) -0.009(4) -0.007(4)
C22A 0.072(7) 0.054(6) 0.046(7) -0.020(5) -0.027(6) 0.011(5)
C23 0.038(5) 0.034(4) 0.029(5) -0.005(4) -0.007(4) -0.005(4)
C24 0.045(5) 0.043(5) 0.041(6) -0.015(4) -0.011(5) 0.005(4)
C25 0.065(7) 0.044(5) 0.037(6) -0.011(5) -0.025(5) 0.003(5)
C26 0.071(7) 0.042(5) 0.048(7) 0.006(5) -0.027(6) 0.001(5)
C26A 0.095(10) 0.056(7) 0.110(12) 0.017(7) -0.044(9) -0.024(7)
C27 0.100(10) 0.082(8) 0.055(8) -0.002(7) -0.038(7) -0.002(8)
C28 0.114(12) 0.077(9) 0.110(13) -0.023(8) -0.065(10) 0.031(9)
C29 0.072(8) 0.100(9) 0.094(11) -0.017(8) -0.061(8) 0.012(8)
C30 0.056(7) 0.063(6) 0.066(8) -0.019(6) -0.034(6) -0.003(6)
C30A 0.053(7) 0.101(9) 0.108(13) 0.008(9) -0.026(8) -0.019(7)
C30B 0.115(12) 0.102(10) 0.149(16) -0.061(11) -0.089(11) 0.015(9)
B1 0.036(5) 0.028(4) 0.038(6) -0.003(4) -0.014(5) -0.006(4)
C1X 0.031(4) 0.019(3) 0.030(5) -0.005(3) -0.011(4) -0.002(3)
C2X 0.030(4) 0.032(4) 0.043(6) -0.016(4) -0.014(4) 0.005(4)
C3X 0.030(4) 0.026(4) 0.039(6) -0.005(4) -0.006(4) -0.003(4)
C4X 0.028(4) 0.037(4) 0.033(5) 0.001(4) -0.011(4) -0.006(4)
C5X 0.027(4) 0.044(5) 0.035(5) -0.006(4) -0.014(4) 0.001(4)
C6X 0.031(5) 0.033(4) 0.040(6) -0.009(4) -0.009(4) -0.005(4)
C7X 0.047(6) 0.030(4) 0.042(6) -0.005(4) -0.015(5) -0.002(4)
F7A 0.062(4) 0.035(3) 0.050(4) -0.001(2) -0.022(3) -0.003(3)
F7B 0.049(3) 0.047(3) 0.099(5) 0.019(3) -0.035(3) -0.021(3)
F7C 0.094(5) 0.032(3) 0.057(4) -0.008(3) -0.024(3) 0.003(3)
C8X 0.043(6) 0.049(5) 0.046(7) 0.005(5) -0.014(5) -0.019(5)
F8A 0.041(3) 0.089(4) 0.065(4) 0.009(3) -0.021(3) -0.025(3)
F8B 0.074(4) 0.060(3) 0.086(5) -0.011(3) -0.032(4) -0.039(3)
F8C 0.063(4) 0.078(4) 0.070(5) 0.027(3) -0.048(3) -0.036(3)
C9X 0.030(4) 0.020(4) 0.039(6) -0.009(4) -0.008(4) 0.002(3)
C10X 0.039(5) 0.011(3) 0.037(5) -0.002(3) -0.015(4) -0.003(3)
C11X 0.039(5) 0.010(3) 0.042(6) 0.002(3) -0.018(4) -0.008(3)
C12X 0.030(4) 0.021(4) 0.046(6) -0.002(4) -0.020(4) -0.007(3)
C13X 0.046(5) 0.021(4) 0.044(6) 0.003(4) -0.027(5) -0.002(4)
C14X 0.045(5) 0.025(4) 0.038(6) -0.004(4) -0.020(4) -0.004(4)
C15X 0.040(5) 0.034(4) 0.047(6) -0.007(4) -0.024(5) -0.005(4)
F15A 0.039(3) 0.068(3) 0.039(3) -0.010(3) -0.015(2) -0.007(3)
F15B 0.047(3) 0.041(3) 0.055(4) -0.009(3) -0.006(3) 0.010(3)
F15C 0.047(3) 0.042(3) 0.050(4) -0.003(2) -0.004(3) -0.022(3)
C16X 0.039(5) 0.046(5) 0.045(6) -0.004(5) -0.026(5) -0.001(5)
F16A 0.049(3) 0.065(3) 0.060(4) -0.016(3) -0.031(3) -0.008(3)
F16B 0.073(4) 0.050(3) 0.056(4) 0.008(3) -0.039(3) -0.018(3)
F16C 0.064(4) 0.069(3) 0.060(4) -0.032(3) -0.033(3) 0.010(3)
C17X 0.014(4) 0.031(4) 0.041(6) -0.011(4) -0.008(3) -0.007(3)
C18X 0.028(4) 0.033(4) 0.040(6) -0.012(4) -0.010(4) -0.007(4)
C19X 0.031(5) 0.035(4) 0.046(6) -0.006(4) -0.009(4) -0.008(4)
C20X 0.034(5) 0.022(4) 0.054(7) -0.007(4) -0.007(4) -0.010(4)
C21X 0.026(5) 0.050(5) 0.050(7) -0.028(5) -0.002(4) -0.004(4)
C22X 0.029(5) 0.031(4) 0.042(6) -0.009(4) -0.004(4) 0.000(4)
C23X 0.033(5) 0.041(5) 0.046(7) 0.001(5) 0.007(4) -0.003(4)
F23A 0.058(3) 0.043(3) 0.046(4) 0.000(3) -0.012(3) -0.008(3)
F23B 0.030(3) 0.110(5) 0.075(5) 0.029(4) -0.019(3) -0.008(3)
F23C 0.092(5) 0.034(3) 0.064(4) 0.002(3) -0.007(4) -0.012(3)
C24X 0.054(7) 0.051(6) 0.056(8) -0.024(6) -0.006(6) -0.010(6)
F24A 0.115(17) 0.046(9) 0.075(11) -0.017(8) -0.019(9) -0.040(8)
F24B 0.029(6) 0.086(13) 0.076(12) -0.047(11) 0.002(6) -0.013(8)
F24C 0.089(13) 0.061(8) 0.093(11) -0.039(7) -0.053(9) 0.000(7)
F24D 0.063(11) 0.076(14) 0.12(2) -0.078(14) -0.044(13) 0.036(11)
F24E 0.15(3) 0.064(11) 0.036(11) -0.031(9) -0.005(12) -0.023(14)
F24F 0.031(10) 0.11(3) 0.11(3) -0.09(2) 0.029(14) -0.039(15)
C25X 0.029(4) 0.027(4) 0.039(6) -0.008(4) -0.014(4) 0.003(4)
C26X 0.036(5) 0.031(4) 0.053(7) -0.007(4) -0.014(4) -0.005(4)
C27X 0.043(5) 0.031(4) 0.044(6) -0.020(4) -0.010(4) 0.009(4)
C28X 0.038(5) 0.042(5) 0.053(7) -0.023(5) -0.017(5) 0.010(4)
C29X 0.032(5) 0.033(4) 0.030(5) -0.008(4) -0.014(4) 0.001(4)
C30X 0.035(5) 0.031(4) 0.040(6) -0.015(4) -0.021(4) 0.004(4)
C31X 0.092(9) 0.022(4) 0.070(8) -0.024(5) -0.006(7) -0.004(6)
F31A 0.142(7) 0.047(3) 0.101(6) -0.047(4) 0.010(5) -0.020(4)
F31B 0.071(5) 0.070(4) 0.209(10) -0.084(5) -0.008(5) -0.023(4)
F31C 0.211(10) 0.029(3) 0.110(7) 0.009(4) -0.053(6) -0.022(4)
C32X 0.038(6) 0.047(6) 0.049(7) -0.011(5) -0.010(5) -0.004(5)
F32A 0.054(11) 0.048(8) 0.16(3) 0.008(13) 0.056(15) 0.016(8)
F32B 0.097(14) 0.096(17) 0.044(9) 0.014(8) -0.019(8) -0.053(14)
F32C 0.039(9) 0.058(13) 0.076(11) -0.045(9) 0.012(7) -0.031(9)
F32D 0.087(16) 0.10(2) 0.060(15) -0.054(15) 0.025(11) -0.027(16)
F32E 0.048(13) 0.21(4) 0.079(17) 0.011(17) -0.011(11) -0.035(18)
F32F 0.10(2) 0.028(9) 0.27(5) -0.005(18) 0.11(3) 0.004(14)
C1Z 0.105(10) 0.036(5) 0.070(9) -0.021(6) -0.006(8) -0.003(6)
C2Z 0.219(18) 0.060(8) 0.111(13) -0.038(9) 0.027(14) -0.026(11)
C3Z 0.32(3) 0.053(8) 0.111(14) -0.023(10) -0.024(17) -0.038(14)
C4Z 0.39(3) 0.037(7) 0.123(15) -0.005(9) -0.094(18) -0.061(14)
C5Z 0.30(2) 0.049(7) 0.196(19) 0.018(11) -0.153(17) -0.065(11)
C6Z 0.177(15) 0.048(6) 0.122(13) 0.006(7) -0.088(11) -0.035(8)
C7Z 0.16(2) 0.111(14) 0.35(3) -0.081(18) 0.16(2) -0.008(15)

loop_
_atom_type_symbol
_atom_type_description
_atom_type_scat_dispersion_real
_atom_type_scat_dispersion_imag
_atom_type_scat_source
Pd Pd -0.9988 1.0072
;
International Tables for Crystallography
(Vol. C, Tables 4.2.6.8 and 6.1.1.4)
;
C C 0.0033 0.0016
;
International Tables for Crystallography
(Vol. C, Tables 4.2.6.8 and 6.1.1.4)
;
H H 0.0000 0.0000
;
International Tables for Crystallography
(Vol. C, Table 6.1.1.4)
;
B B 0.0013 0.0007
;
International Tables for Crystallography
(Vol. C, Tables 4.2.6.8 and 6.1.1.4)
;
F F 0.0171 0.0103
;
International Tables for Crystallography
(Vol. C, Tables 4.2.6.8 and 6.1.1.4)
;

loop_
_geom_angle_atom_site_label_1
_geom_angle_atom_site_label_2
_geom_angle_atom_site_label_3
_geom_angle
_geom_angle_site_symmetry_1
_geom_angle_site_symmetry_3
C19 Pd1 C6 159.9(3) . .
C19 Pd1 C7 155.0(3) . .
C6 Pd1 C7 38.2(3) . .
C19 Pd1 C20 36.8(3) . .
C6 Pd1 C20 137.0(3) . .
C7 Pd1 C20 164.2(3) . .
C19 Pd1 C5 139.6(3) . .
C6 Pd1 C5 37.0(3) . .
C7 Pd1 C5 65.3(3) . .
C20 Pd1 C5 103.7(3) . .
C19 Pd1 C18 36.8(3) . .
C6 Pd1 C18 157.2(3) . .
C7 Pd1 C18 120.2(3) . .
C20 Pd1 C18 65.9(3) . .
C5 Pd1 C18 158.8(3) . .
C19 Pd1 Pd2 91.1(2) . .
C6 Pd1 Pd2 97.1(2) . .
C7 Pd1 Pd2 63.9(2) . .
C20 Pd1 Pd2 125.7(2) . .
C5 Pd1 Pd2 129.3(2) . .
C18 Pd1 Pd2 60.3(2) . .
C17 Pd2 C8 159.1(3) . .
C17 Pd2 C9 163.8(3) . .
C8 Pd2 C9 37.1(3) . .
C17 Pd2 C16 36.3(3) . 2_666
C8 Pd2 C16 164.1(3) . 2_666
C9 Pd2 C16 127.8(3) . 2_666
C17 Pd2 C18 34.3(3) . .
C8 Pd2 C18 132.6(3) . .
C9 Pd2 C18 149.0(3) . .
C16 Pd2 C18 62.3(3) 2_666 .
C17 Pd2 Pd3 97.0(2) . .
C8 Pd2 Pd3 100.7(2) . .
C9 Pd2 Pd3 70.3(2) . .
C16 Pd2 Pd3 63.9(2) 2_666 .
C18 Pd2 Pd3 126.1(2) . .
C17 Pd2 C7 131.6(3) . .
C8 Pd2 C7 32.7(3) . .
C9 Pd2 C7 61.7(3) . .
C16 Pd2 C7 159.3(3) 2_666 .
C18 Pd2 C7 100.1(3) . .
Pd3 Pd2 C7 131.43(19) . .
C17 Pd2 Pd1 82.3(2) . .
C8 Pd2 Pd1 79.9(2) . .
C9 Pd2 Pd1 110.6(2) . .
C16 Pd2 Pd1 115.6(2) 2_666 .
C18 Pd2 Pd1 53.4(2) . .
Pd3 Pd2 Pd1 179.09(3) . .
C7 Pd2 Pd1 49.33(18) . .
C15 Pd3 C10 150.9(3) 2_666 .
C15 Pd3 C11 171.1(3) 2_666 .
C10 Pd3 C11 37.6(3) . .
C15 Pd3 C14 37.4(3) 2_666 2_666
C10 Pd3 C14 171.6(3) . 2_666
C11 Pd3 C14 134.1(3) . 2_666
C15 Pd3 C16 33.4(3) 2_666 2_666
C10 Pd3 C16 125.6(3) . 2_666
C11 Pd3 C16 148.2(3) . 2_666
C14 Pd3 C16 61.7(3) 2_666 2_666
C15 Pd3 Pd2 79.4(2) 2_666 .
C10 Pd3 Pd2 74.3(2) . .
C11 Pd3 Pd2 107.2(2) . .
C14 Pd3 Pd2 113.4(2) 2_666 .
C16 Pd3 Pd2 51.91(18) 2_666 .
C15 Pd3 Pd4 101.0(2) 2_666 .
C10 Pd3 Pd4 105.5(2) . .
C11 Pd3 Pd4 72.4(2) . .
C14 Pd3 Pd4 66.7(2) 2_666 .
C16 Pd3 Pd4 128.10(18) 2_666 .
Pd2 Pd3 Pd4 179.11(3) . .
C13 Pd4 C13 180.0 . 2_666
C13 Pd4 C12 142.8(3) . 2_666
C13 Pd4 C12 37.2(3) 2_666 2_666
C13 Pd4 C12 37.2(3) . .
C13 Pd4 C12 142.8(3) 2_666 .
C12 Pd4 C12 180.0 2_666 .
C13 Pd4 Pd3 104.2(2) . .
C13 Pd4 Pd3 75.8(2) 2_666 .
C12 Pd4 Pd3 108.2(2) 2_666 .
C12 Pd4 Pd3 71.8(2) . .
C13 Pd4 Pd3 75.8(2) . 2_666
C13 Pd4 Pd3 104.2(2) 2_666 2_666
C12 Pd4 Pd3 71.8(2) 2_666 2_666
C12 Pd4 Pd3 108.2(2) . 2_666
Pd3 Pd4 Pd3 180.0 . 2_666
C1A C1 C2 108.6(7) . .
C1A C1 C1B 110.5(8) . .
C2 C1 C1B 106.3(8) . .
C1A C1 C6 111.6(8) . .
C2 C1 C6 110.5(7) . .
C1B C1 C6 109.2(7) . .
C1 C1A H1A 109.5 . .
C1 C1A H1B 109.5 . .
H1A C1A H1B 109.5 . .
C1 C1A H1C 109.5 . .
H1A C1A H1C 109.5 . .
H1B C1A H1C 109.5 . .
C1 C1B H1D 109.5 . .
C1 C1B H1E 109.5 . .
H1D C1B H1E 109.5 . .
C1 C1B H1F 109.5 . .
H1D C1B H1F 109.5 . .
H1E C1B H1F 109.5 . .
C3 C2 C1 113.1(8) . .
C3 C2 H2A 109.0 . .
C1 C2 H2A 109.0 . .
C3 C2 H2B 109.0 . .
C1 C2 H2B 109.0 . .
H2A C2 H2B 107.8 . .
C2 C3 C4 110.7(8) . .
C2 C3 H3A 109.5 . .
C4 C3 H3A 109.5 . .
C2 C3 H3B 109.5 . .
C4 C3 H3B 109.5 . .
H3A C3 H3B 108.1 . .
C3 C4 C5 112.6(8) . .
C3 C4 H4A 109.1 . .
C5 C4 H4A 109.1 . .
C3 C4 H4B 109.1 . .
C5 C4 H4B 109.1 . .
H4A C4 H4B 107.8 . .
C6 C5 C4 122.2(8) . .
C6 C5 C5A 123.9(8) . .
C4 C5 C5A 111.8(7) . .
C6 C5 Pd1 67.2(5) . .
C4 C5 Pd1 117.9(6) . .
C5A C5 Pd1 101.2(6) . .
C5 C5A H5A 109.5 . .
C5 C5A H5B 109.5 . .
H5A C5A H5B 109.5 . .
C5 C5A H5C 109.5 . .
H5A C5A H5C 109.5 . .
H5B C5A H5C 109.5 . .
C5 C6 C7 117.5(7) . .
C5 C6 C1 121.5(7) . .
C7 C6 C1 121.0(7) . .
C5 C6 Pd1 75.7(5) . .
C7 C6 Pd1 74.5(5) . .
C1 C6 Pd1 118.9(6) . .
C8 C7 C6 130.5(7) . .
C8 C7 Pd1 116.8(5) . .
C6 C7 Pd1 67.3(5) . .
C8 C7 Pd2 54.5(4) . .
C6 C7 Pd2 124.2(5) . .
Pd1 C7 Pd2 66.7(2) . .
C8 C7 H7 114.7 . .
C6 C7 H7 114.7 . .
Pd1 C7 H7 85.6 . .
Pd2 C7 H7 91.3 . .
C9 C8 C7 126.4(7) . .
C9 C8 Pd2 74.8(5) . .
C7 C8 Pd2 92.8(5) . .
C9 C8 H8 116.8 . .
C7 C8 H8 116.8 . .
Pd2 C8 H8 103.8 . .
C8 C9 C10 119.9(7) . .
C8 C9 C9A 121.8(7) . .
C10 C9 C9A 117.7(7) . .
C8 C9 Pd2 68.2(4) . .
C10 C9 Pd2 103.7(5) . .
C9A C9 Pd2 105.8(5) . .
C9 C9A H9A 109.5 . .
C9 C9A H9B 109.5 . .
H9A C9A H9B 109.5 . .
C9 C9A H9C 109.5 . .
H9A C9A H9C 109.5 . .
H9B C9A H9C 109.5 . .
C11 C10 C9 125.3(7) . .
C11 C10 Pd3 71.6(4) . .
C9 C10 Pd3 100.9(5) . .
C11 C10 H10 117.3 . .
C9 C10 H10 117.3 . .
Pd3 C10 H10 98.0 . .
C10 C11 C12 125.1(7) . .
C10 C11 Pd3 70.8(4) . .
C12 C11 Pd3 102.1(5) . .
C10 C11 H11 117.4 . .
C12 C11 H11 117.4 . .
Pd3 C11 H11 97.5 . .
C13 C12 C11 124.2(7) . .
C13 C12 Pd4 71.3(4) . .
C11 C12 Pd4 101.8(5) . .
C13 C12 H12 117.9 . .
C11 C12 H12 117.9 . .
Pd4 C12 H12 97.1 . .
C12 C13 C14 117.5(7) . .
C12 C13 C13A 123.3(7) . .
C14 C13 C13A 118.7(7) . .
C12 C13 Pd4 71.4(4) . .
C14 C13 Pd4 92.7(5) . .
C13A C13 Pd4 112.4(5) . .
C13 C13A H13A 109.5 . .
C13 C13A H13B 109.5 . .
H13A C13A H13B 109.5 . .
C13 C13A H13C 109.5 . .
H13A C13A H13C 109.5 . .
H13B C13A H13C 109.5 . .
C15 C14 C13 123.1(7) . .
C15 C14 Pd3 68.8(5) . 2_666
C13 C14 Pd3 106.6(5) . 2_666
C15 C14 H14 118.4 . .
C13 C14 H14 118.4 . .
Pd3 C14 H14 94.5 2_666 .
C14 C15 C16 123.3(7) . .
C14 C15 Pd3 73.8(5) . 2_666
C16 C15 Pd3 91.0(5) . 2_666
C14 C15 H15 118.4 . .
C16 C15 H15 118.4 . .
Pd3 C15 H15 106.0 2_666 .
C17 C16 C15 123.7(7) 2_666 .
C17 C16 Pd2 65.1(5) 2_666 2_666
C15 C16 Pd2 108.8(5) . 2_666
C17 C16 Pd3 123.3(6) 2_666 2_666
C15 C16 Pd3 55.6(4) . 2_666
Pd2 C16 Pd3 64.23(19) 2_666 2_666
C17 C16 H16 118.1 2_666 .
C15 C16 H16 118.1 . .
Pd2 C16 H16 96.0 2_666 .
Pd3 C16 H16 91.0 2_666 .
C16 C17 C18 126.1(7) 2_666 .
C16 C17 Pd2 78.5(5) 2_666 .
C18 C17 Pd2 89.4(5) . .
C16 C17 H17 117.0 2_666 .
C18 C17 H17 117.0 . .
Pd2 C17 H17 103.3 . .
C19 C18 C17 117.0(7) . .
C19 C18 C18A 121.1(8) . .
C17 C18 C18A 120.6(8) . .
C19 C18 Pd1 62.0(5) . .
C17 C18 Pd1 112.3(5) . .
C18A C18 Pd1 104.8(5) . .
C19 C18 Pd2 117.1(6) . .
C17 C18 Pd2 56.3(4) . .
C18A C18 Pd2 104.3(5) . .
Pd1 C18 Pd2 66.3(2) . .
C18 C18A H18A 109.5 . .
C18 C18A H18B 109.5 . .
H18A C18A H18B 109.5 . .
C18 C18A H18C 109.5 . .
H18A C18A H18C 109.5 . .
H18B C18A H18C 109.5 . .
C20 C19 C18 125.6(8) . .
C20 C19 Pd1 76.3(5) . .
C18 C19 Pd1 81.2(5) . .
C20 C19 H19 117.2 . .
C18 C19 H19 117.2 . .
Pd1 C19 H19 115.3 . .
C19 C20 C21 119.7(7) . .
C19 C20 Pd1 66.9(5) . .
C21 C20 Pd1 118.4(6) . .
C19 C20 H20 120.1 . .
C21 C20 H20 120.1 . .
Pd1 C20 H20 85.2 . .
C22 C21 C20 129.4(8) . .
C22 C21 H21 115.3 . .
C20 C21 H21 115.3 . .
C21 C22 C23 119.0(7) . .
C21 C22 C22A 124.2(8) . .
C23 C22 C22A 116.4(8) . .
C22 C22A H22A 109.5 . .
C22 C22A H22B 109.5 . .
H22A C22A H22B 109.5 . .
C22 C22A H22C 109.5 . .
H22A C22A H22C 109.5 . .
H22B C22A H22C 109.5 . .
C24 C23 C22 128.4(7) . .
C24 C23 H23 115.8 . .
C22 C23 H23 115.8 . .
C23 C24 C25 123.9(7) . .
C23 C24 H24 118.0 . .
C25 C24 H24 118.0 . .
C26 C25 C24 119.8(9) . .
C26 C25 C30 124.7(9) . .
C24 C25 C30 115.5(8) . .
C25 C26 C26A 126.3(9) . .
C25 C26 C27 122.2(11) . .
C26A C26 C27 111.4(9) . .
C26 C26A H26A 109.5 . .
C26 C26A H26B 109.5 . .
H26A C26A H26B 109.5 . .
C26 C26A H26C 109.5 . .
H26A C26A H26C 109.5 . .
H26B C26A H26C 109.5 . .
C28 C27 C26 111.5(10) . .
C28 C27 H27A 109.3 . .
C26 C27 H27A 109.3 . .
C28 C27 H27B 109.3 . .
C26 C27 H27B 109.3 . .
H27A C27 H27B 108.0 . .
C29 C28 C27 110.1(11) . .
C29 C28 H28A 109.6 . .
C27 C28 H28A 109.6 . .
C29 C28 H28B 109.6 . .
C27 C28 H28B 109.6 . .
H28A C28 H28B 108.2 . .
C28 C29 C30 113.0(10) . .
C28 C29 H29A 109.0 . .
C30 C29 H29A 109.0 . .
C28 C29 H29B 109.0 . .
C30 C29 H29B 109.0 . .
H29A C29 H29B 107.8 . .
C25 C30 C30B 110.2(9) . .
C25 C30 C29 110.1(9) . .
C30B C30 C29 106.1(10) . .
C25 C30 C30A 109.6(9) . .
C30B C30 C30A 109.9(11) . .
C29 C30 C30A 110.9(10) . .
C30 C30A H30A 109.5 . .
C30 C30A H30B 109.5 . .
H30A C30A H30B 109.5 . .
C30 C30A H30C 109.5 . .
H30A C30A H30C 109.5 . .
H30B C30A H30C 109.5 . .
C30 C30B H30D 109.5 . .
C30 C30B H30E 109.5 . .
H30D C30B H30E 109.5 . .
C30 C30B H30F 109.5 . .
H30D C30B H30F 109.5 . .
H30E C30B H30F 109.5 . .
C9X B1 C1X 112.3(7) . .
C9X B1 C17X 104.2(6) . .
C1X B1 C17X 113.2(7) . .
C9X B1 C25X 111.7(7) . .
C1X B1 C25X 103.6(6) . .
C17X B1 C25X 112.1(7) . .
C6X C1X C2X 114.2(7) . .
C6X C1X B1 126.5(7) . .
C2X C1X B1 119.1(7) . .
C3X C2X C1X 122.9(8) . .
C3X C2X H2X 118.6 . .
C1X C2X H2X 118.6 . .
C4X C3X C2X 119.7(7) . .
C4X C3X C7X 120.8(8) . .
C2X C3X C7X 119.4(8) . .
C3X C4X C5X 119.5(8) . .
C3X C4X H4X 120.2 . .
C5X C4X H4X 120.2 . .
C4X C5X C6X 119.6(8) . .
C4X C5X C8X 122.3(8) . .
C6X C5X C8X 118.1(8) . .
C1X C6X C5X 124.1(8) . .
C1X C6X H6X 118.0 . .
C5X C6X H6X 118.0 . .
F7B C7X F7C 106.8(7) . .
F7B C7X F7A 106.3(8) . .
F7C C7X F7A 105.7(6) . .
F7B C7X C3X 113.3(7) . .
F7C C7X C3X 111.6(8) . .
F7A C7X C3X 112.6(7) . .
F8B C8X F8C 105.7(8) . .
F8B C8X F8A 104.2(7) . .
F8C C8X F8A 106.1(7) . .
F8B C8X C5X 114.0(7) . .
F8C C8X C5X 113.8(8) . .
F8A C8X C5X 112.2(8) . .
C10X C9X C14X 117.1(8) . .
C10X C9X B1 120.1(8) . .
C14X C9X B1 122.6(8) . .
C9X C10X C11X 121.5(8) . .
C9X C10X H10X 119.3 . .
C11X C10X H10X 119.3 . .
C12X C11X C10X 120.0(8) . .
C12X C11X C15X 120.2(8) . .
C10X C11X C15X 119.8(8) . .
C13X C12X C11X 119.4(8) . .
C13X C12X H12X 120.3 . .
C11X C12X H12X 120.3 . .
C12X C13X C14X 121.3(8) . .
C12X C13X C16X 121.3(8) . .
C14X C13X C16X 117.4(9) . .
C13X C14X C9X 120.7(9) . .
C13X C14X H14X 119.7 . .
C9X C14X H14X 119.7 . .
F15C C15X F15A 106.0(7) . .
F15C C15X F15B 105.1(7) . .
F15A C15X F15B 104.8(7) . .
F15C C15X C11X 113.6(7) . .
F15A C15X C11X 114.9(7) . .
F15B C15X C11X 111.6(7) . .
F16A C16X F16C 106.4(7) . .
F16A C16X F16B 104.9(6) . .
F16C C16X F16B 105.4(8) . .
F16A C16X C13X 114.0(8) . .
F16C C16X C13X 113.8(7) . .
F16B C16X C13X 111.6(7) . .
C18X C17X C22X 115.2(7) . .
C18X C17X B1 121.2(7) . .
C22X C17X B1 123.1(8) . .
C17X C18X C19X 122.8(8) . .
C17X C18X H18X 118.6 . .
C19X C18X H18X 118.6 . .
C20X C19X C18X 121.2(8) . .
C20X C19X C23X 120.9(8) . .
C18X C19X C23X 117.5(8) . .
C19X C20X C21X 117.7(7) . .
C19X C20X H20X 121.1 . .
C21X C20X H20X 121.1 . .
C20X C21X C22X 121.4(8) . .
C20X C21X C24X 119.0(9) . .
C22X C21X C24X 119.5(10) . .
C21X C22X C17X 121.6(8) . .
C21X C22X H22X 119.2 . .
C17X C22X H22X 119.2 . .
F23B C23X F23A 107.2(9) . .
F23B C23X F23C 106.5(7) . .
F23A C23X F23C 105.5(7) . .
F23B C23X C19X 113.1(8) . .
F23A C23X C19X 112.9(7) . .
F23C C23X C19X 111.1(8) . .
F24F C24X F24E 118(2) . .
F24B C24X F24A 109.1(15) . .
F24B C24X F24C 104.2(14) . .
F24A C24X F24C 99.6(15) . .
F24F C24X C21X 120.9(17) . .
F24B C24X C21X 115.6(11) . .
F24E C24X C21X 111.9(11) . .
F24A C24X C21X 114.4(16) . .
F24C C24X C21X 112.3(9) . .
F24F C24X F24D 101.5(18) . .
F24E C24X F24D 94.4(17) . .
C21X C24X F24D 105.0(11) . .
C26X C25X C30X 115.8(7) . .
C26X C25X B1 119.6(8) . .
C30X C25X B1 124.1(7) . .
C27X C26X C25X 122.5(9) . .
C27X C26X H26X 118.8 . .
C25X C26X H26X 118.8 . .
C26X C27X C28X 120.6(8) . .
C26X C27X C31X 118.2(9) . .
C28X C27X C31X 121.2(8) . .
C29X C28X C27X 118.8(8) . .
C29X C28X H28X 120.6 . .
C27X C28X H28X 120.6 . .
C28X C29X C30X 120.6(8) . .
C28X C29X C32X 119.9(8) . .
C30X C29X C32X 119.5(7) . .
C29X C30X C25X 121.6(7) . .
C29X C30X H30X 119.2 . .
C25X C30X H30X 119.2 . .
F31B C31X F31C 106.7(10) . .
F31B C31X F31A 105.8(10) . .
F31C C31X F31A 104.1(8) . .
F31B C31X C27X 115.1(8) . .
F31C C31X C27X 111.5(10) . .
F31A C31X C27X 112.9(9) . .
F32F C32X F32D 115(2) . .
F32F C32X F32E 109(3) . .
F32D C32X F32E 101.3(17) . .
F32C C32X F32A 104.3(15) . .
F32C C32X F32B 100.3(13) . .
F32A C32X F32B 104.4(16) . .
F32F C32X C29X 110.9(13) . .
F32D C32X C29X 112.6(12) . .
F32C C32X C29X 119.0(11) . .
F32E C32X C29X 107.5(12) . .
F32A C32X C29X 114.7(10) . .
F32B C32X C29X 112.2(10) . .
C2Z C1Z C6Z 120.0 . .
C2Z C1Z H1Z 120.0 . .
C6Z C1Z H1Z 120.0 . .
C1Z C2Z C3Z 120.0 . .
C1Z C2Z C7Z 118.9(14) . .
C3Z C2Z C7Z 121.0(14) . .
C4Z C3Z C2Z 120.0 . .
C4Z C3Z H3Z 120.0 . .
C2Z C3Z H3Z 120.0 . .
C3Z C4Z C5Z 120.0 . .
C3Z C4Z H4Z 120.0 . .
C5Z C4Z H4Z 120.0 . .
C4Z C5Z C6Z 120.0 . .
C4Z C5Z H5Z 120.0 . .
C6Z C5Z H5Z 120.0 . .
C5Z C6Z C1Z 120.0 . .
C5Z C6Z H6Z 120.0 . .
C1Z C6Z H6Z 120.0 . .
C2Z C7Z H7ZA 109.5 . .
C2Z C7Z H7ZB 109.5 . .
H7ZA C7Z H7ZB 109.5 . .
C2Z C7Z H7ZC 109.5 . .
H7ZA C7Z H7ZC 109.5 . .
H7ZB C7Z H7ZC 109.5 . .

loop_
_geom_bond_atom_site_label_1
_geom_bond_atom_site_label_2
_geom_bond_distance
_geom_bond_site_symmetry_2
Pd1 C19 2.118(9) .
Pd1 C6 2.136(9) .
Pd1 C7 2.232(8) .
Pd1 C20 2.236(8) .
Pd1 C5 2.245(9) .
Pd1 C18 2.372(9) .
Pd1 Pd2 2.7038(10) .
Pd2 C17 2.133(8) .
Pd2 C8 2.155(8) .
Pd2 C9 2.240(8) .
Pd2 C16 2.304(8) 2_666
Pd2 C18 2.564(8) .
Pd2 Pd3 2.6357(10) .
Pd2 C7 2.644(8) .
Pd3 C15 2.169(7) 2_666
Pd3 C10 2.179(7) .
Pd3 C11 2.189(7) .
Pd3 C14 2.233(8) 2_666
Pd3 C16 2.627(8) 2_666
Pd3 Pd4 2.6397(6) .
Pd4 C13 2.206(7) .
Pd4 C13 2.206(7) 2_666
Pd4 C12 2.207(8) 2_666
Pd4 C12 2.207(7) .
C1 C1A 1.524(13) .
C1 C2 1.537(12) .
C1 C1B 1.544(12) .
C1 C6 1.562(10) .
C1A H1A 0.9800 .
C1A H1B 0.9800 .
C1A H1C 0.9800 .
C1B H1D 0.9800 .
C1B H1E 0.9800 .
C1B H1F 0.9800 .
C2 C3 1.484(14) .
C2 H2A 0.9900 .
C2 H2B 0.9900 .
C3 C4 1.508(12) .
C3 H3A 0.9900 .
C3 H3B 0.9900 .
C4 C5 1.514(12) .
C4 H4A 0.9900 .
C4 H4B 0.9900 .
C5 C6 1.395(11) .
C5 C5A 1.517(11) .
C5A H5A 0.9800 .
C5A H5B 0.9800 .
C5A H5C 0.9800 .
C6 C7 1.433(11) .
C7 C8 1.432(12) .
C7 H7 0.9500 .
C8 C9 1.400(11) .
C8 H8 0.9500 .
C9 C10 1.434(11) .
C9 C9A 1.535(9) .
C9A H9A 0.9800 .
C9A H9B 0.9800 .
C9A H9C 0.9800 .
C10 C11 1.409(11) .
C10 H10 0.9500 .
C11 C12 1.446(11) .
C11 H11 0.9500 .
C12 C13 1.408(11) .
C12 H12 0.9500 .
C13 C14 1.456(11) .
C13 C13A 1.513(10) .
C13A H13A 0.9800 .
C13A H13B 0.9800 .
C13A H13C 0.9800 .
C14 C15 1.413(11) .
C14 H14 0.9500 .
C15 C16 1.446(11) .
C15 H15 0.9500 .
C16 C17 1.393(11) 2_666
C16 H16 0.9500 .
C17 C18 1.444(12) .
C17 H17 0.9500 .
C18 C19 1.439(12) .
C18 C18A 1.523(10) .
C18A H18A 0.9800 .
C18A H18B 0.9800 .
C18A H18C 0.9800 .
C19 C20 1.379(11) .
C19 H19 0.9500 .
C20 C21 1.449(11) .
C20 H20 0.9500 .
C21 C22 1.322(12) .
C21 H21 0.9500 .
C22 C23 1.473(11) .
C22 C22A 1.525(11) .
C22A H22A 0.9800 .
C22A H22B 0.9800 .
C22A H22C 0.9800 .
C23 C24 1.322(12) .
C23 H23 0.9500 .
C24 C25 1.491(12) .
C24 H24 0.9500 .
C25 C26 1.327(13) .
C25 C30 1.508(14) .
C26 C26A 1.512(15) .
C26 C27 1.518(13) .
C26A H26A 0.9800 .
C26A H26B 0.9800 .
C26A H26C 0.9800 .
C27 C28 1.515(17) .
C27 H27A 0.9900 .
C27 H27B 0.9900 .
C28 C29 1.478(16) .
C28 H28A 0.9900 .
C28 H28B 0.9900 .
C29 C30 1.548(14) .
C29 H29A 0.9900 .
C29 H29B 0.9900 .
C30 C30B 1.542(14) .
C30 C30A 1.553(16) .
C30A H30A 0.9800 .
C30A H30B 0.9800 .
C30A H30C 0.9800 .
C30B H30D 0.9800 .
C30B H30E 0.9800 .
C30B H30F 0.9800 .
B1 C9X 1.630(12) .
B1 C1X 1.640(12) .
B1 C17X 1.658(11) .
B1 C25X 1.659(12) .
C1X C6X 1.374(11) .
C1X C2X 1.404(11) .
C2X C3X 1.404(11) .
C2X H2X 0.9500 .
C3X C4X 1.364(11) .
C3X C7X 1.504(11) .
C4X C5X 1.370(11) .
C4X H4X 0.9500 .
C5X C6X 1.395(11) .
C5X C8X 1.467(12) .
C6X H6X 0.9500 .
C7X F7B 1.338(10) .
C7X F7C 1.339(9) .
C7X F7A 1.343(10) .
C8X F8B 1.333(10) .
C8X F8C 1.346(10) .
C8X F8A 1.369(11) .
C9X C10X 1.399(11) .
C9X C14X 1.410(11) .
C10X C11X 1.419(11) .
C10X H10X 0.9500 .
C11X C12X 1.382(11) .
C11X C15X 1.467(12) .
C12X C13X 1.375(12) .
C12X H12X 0.9500 .
C13X C14X 1.406(12) .
C13X C16X 1.478(12) .
C14X H14X 0.9500 .
C15X F15C 1.331(10) .
C15X F15A 1.342(10) .
C15X F15B 1.372(9) .
C16X F16A 1.330(10) .
C16X F16C 1.347(10) .
C16X F16B 1.370(10) .
C17X C18X 1.392(11) .
C17X C22X 1.418(11) .
C18X C19X 1.392(11) .
C18X H18X 0.9500 .
C19X C20X 1.378(12) .
C19X C23X 1.512(13) .
C20X C21X 1.381(13) .
C20X H20X 0.9500 .
C21X C22X 1.398(11) .
C21X C24X 1.492(13) .
C22X H22X 0.9500 .
C23X F23B 1.322(11) .
C23X F23A 1.326(10) .
C23X F23C 1.361(10) .
C24X F24F 1.13(3) .
C24X F24B 1.242(15) .
C24X F24E 1.30(2) .
C24X F24A 1.36(2) .
C24X F24C 1.396(17) .
C24X F24D 1.54(2) .
C25X C26X 1.394(11) .
C25X C30X 1.413(12) .
C26X C27X 1.385(11) .
C26X H26X 0.9500 .
C27X C28X 1.387(13) .
C27X C31X 1.481(12) .
C28X C29X 1.373(11) .
C28X H28X 0.9500 .
C29X C30X 1.400(10) .
C29X C32X 1.497(12) .
C30X H30X 0.9500 .
C31X F31B 1.313(13) .
C31X F31C 1.324(13) .
C31X F31A 1.332(12) .
C32X F32F 1.21(2) .
C32X F32D 1.254(17) .
C32X F32C 1.312(17) .
C32X F32E 1.31(2) .
C32X F32A 1.341(18) .
C32X F32B 1.377(16) .
C1Z C2Z 1.3900 .
C1Z C6Z 1.3900 .
C1Z H1Z 0.9500 .
C2Z C3Z 1.3900 .
C2Z C7Z 1.44(2) .
C3Z C4Z 1.3900 .
C3Z H3Z 0.9500 .
C4Z C5Z 1.3900 .
C4Z H4Z 0.9500 .
C5Z C6Z 1.3900 .
C5Z H5Z 0.9500 .
C6Z H6Z 0.9500 .
C7Z H7ZA 0.9800 .
C7Z H7ZB 0.9800 .
C7Z H7ZC 0.9800 .

loop_
_geom_torsion_atom_site_label_1
_geom_torsion_atom_site_label_2
_geom_torsion_atom_site_label_3
_geom_torsion_atom_site_label_4
_geom_torsion
_geom_torsion_site_symmetry_1
_geom_torsion_site_symmetry_4
C1A C1 C2 C3 79.7(10) . .
C1B C1 C2 C3 -161.4(8) . .
C6 C1 C2 C3 -43.0(11) . .
C1 C2 C3 C4 64.5(12) . .
C2 C3 C4 C5 -47.7(12) . .
C3 C4 C5 C6 13.8(14) . .
C3 C4 C5 C5A 177.9(9) . .
C3 C4 C5 Pd1 -65.6(10) . .
C4 C5 C6 C7 -173.3(8) . .
C5A C5 C6 C7 24.6(13) . .
Pd1 C5 C6 C7 -63.8(7) . .
C4 C5 C6 C1 5.9(13) . .
C5A C5 C6 C1 -156.3(9) . .
Pd1 C5 C6 C1 115.4(8) . .
C4 C5 C6 Pd1 -109.6(8) . .
C5A C5 C6 Pd1 88.3(9) . .
C1A C1 C6 C5 -112.7(9) . .
C2 C1 C6 C5 8.3(12) . .
C1B C1 C6 C5 124.9(9) . .
C1A C1 C6 C7 66.5(10) . .
C2 C1 C6 C7 -172.6(8) . .
C1B C1 C6 C7 -56.0(11) . .
C1A C1 C6 Pd1 -22.2(9) . .
C2 C1 C6 Pd1 98.8(9) . .
C1B C1 C6 Pd1 -144.6(7) . .
C5 C6 C7 C8 171.0(8) . .
C1 C6 C7 C8 -8.2(14) . .
Pd1 C6 C7 C8 106.6(9) . .
C5 C6 C7 Pd1 64.4(7) . .
C1 C6 C7 Pd1 -114.8(8) . .
C5 C6 C7 Pd2 101.1(8) . .
C1 C6 C7 Pd2 -78.1(10) . .
Pd1 C6 C7 Pd2 36.7(5) . .
C6 C7 C8 C9 179.6(9) . .
Pd1 C7 C8 C9 -98.3(8) . .
Pd2 C7 C8 C9 -73.0(8) . .
C6 C7 C8 Pd2 -107.3(9) . .
Pd1 C7 C8 Pd2 -25.2(5) . .
C7 C8 C9 C10 175.7(8) . .
Pd2 C8 C9 C10 93.6(7) . .
C7 C8 C9 C9A -13.6(13) . .
Pd2 C8 C9 C9A -95.6(7) . .
C7 C8 C9 Pd2 82.0(8) . .
C8 C9 C10 C11 -178.2(8) . .
C9A C9 C10 C11 10.7(11) . .
Pd2 C9 C10 C11 -105.8(7) . .
C8 C9 C10 Pd3 -103.2(7) . .
C9A C9 C10 Pd3 85.7(7) . .
Pd2 C9 C10 Pd3 -30.8(5) . .
C9 C10 C11 C12 -178.1(7) . .
Pd3 C10 C11 C12 91.5(7) . .
C9 C10 C11 Pd3 90.4(7) . .
C10 C11 C12 C13 177.6(8) . .
Pd3 C11 C12 C13 -107.5(7) . .
C10 C11 C12 Pd4 -107.0(7) . .
Pd3 C11 C12 Pd4 -32.1(5) . .
C11 C12 C13 C14 175.0(7) . .
Pd4 C12 C13 C14 83.2(6) . .
C11 C12 C13 C13A -13.3(12) . .
Pd4 C12 C13 C13A -105.1(7) . .
C11 C12 C13 Pd4 91.8(7) . .
C12 C13 C14 C15 175.1(7) . .
C13A C13 C14 C15 3.1(11) . .
Pd4 C13 C14 C15 -114.4(7) . .
C12 C13 C14 Pd3 -109.7(6) . 2_666
C13A C13 C14 Pd3 78.3(7) . 2_666
Pd4 C13 C14 Pd3 -39.2(4) . 2_666
C13 C14 C15 C16 176.8(7) . .
Pd3 C14 C15 C16 80.3(7) 2_666 .
C13 C14 C15 Pd3 96.5(7) . 2_666
C14 C15 C16 C17 178.8(8) . 2_666
Pd3 C15 C16 C17 -110.0(7) 2_666 2_666
C14 C15 C16 Pd2 -109.1(8) . 2_666
Pd3 C15 C16 Pd2 -37.9(5) 2_666 2_666
C14 C15 C16 Pd3 -71.2(7) . 2_666
C16 C17 C18 C19 -178.7(8) 2_666 .
Pd2 C17 C18 C19 106.0(7) . .
C16 C17 C18 C18A -11.8(13) 2_666 .
Pd2 C17 C18 C18A -87.2(7) . .
C16 C17 C18 Pd1 112.5(8) 2_666 .
Pd2 C17 C18 Pd1 37.2(5) . .
C16 C17 C18 Pd2 75.3(8) 2_666 .
C17 C18 C19 C20 -168.2(8) . .
C18A C18 C19 C20 25.0(14) . .
Pd1 C18 C19 C20 -66.0(8) . .
Pd2 C18 C19 C20 -104.3(9) . .
C17 C18 C19 Pd1 -102.2(7) . .
C18A C18 C19 Pd1 91.0(8) . .
Pd2 C18 C19 Pd1 -38.3(5) . .
C18 C19 C20 C21 179.0(8) . .
Pd1 C19 C20 C21 110.7(7) . .
C18 C19 C20 Pd1 68.3(8) . .
C19 C20 C21 C22 164.0(9) . .
Pd1 C20 C21 C22 -117.7(9) . .
C20 C21 C22 C23 -173.8(8) . .
C20 C21 C22 C22A -0.3(15) . .
C21 C22 C23 C24 168.1(10) . .
C22A C22 C23 C24 -6.0(14) . .
C22 C23 C24 C25 -176.6(9) . .
C23 C24 C25 C26 -60.8(14) . .
C23 C24 C25 C30 119.4(11) . .
C24 C25 C26 C26A -7.8(17) . .
C30 C25 C26 C26A 172.0(11) . .
C24 C25 C26 C27 176.2(9) . .
C30 C25 C26 C27 -4.0(17) . .
C25 C26 C27 C28 -16.4(16) . .
C26A C26 C27 C28 167.0(11) . .
C26 C27 C28 C29 48.5(15) . .
C27 C28 C29 C30 -62.7(16) . .
C26 C25 C30 C30B -124.4(12) . .
C24 C25 C30 C30B 55.4(13) . .
C26 C25 C30 C29 -7.7(15) . .
C24 C25 C30 C29 172.1(9) . .
C26 C25 C30 C30A 114.6(12) . .
C24 C25 C30 C30A -65.6(11) . .
C28 C29 C30 C25 41.1(15) . .
C28 C29 C30 C30B 160.3(12) . .
C28 C29 C30 C30A -80.4(14) . .
C9X B1 C1X C6X 145.3(7) . .
C17X B1 C1X C6X 27.6(11) . .
C25X B1 C1X C6X -94.0(9) . .
C9X B1 C1X C2X -39.2(10) . .
C17X B1 C1X C2X -156.9(7) . .
C25X B1 C1X C2X 81.4(9) . .
C6X C1X C2X C3X -0.2(11) . .
B1 C1X C2X C3X -176.2(7) . .
C1X C2X C3X C4X -1.4(12) . .
C1X C2X C3X C7X 175.2(7) . .
C2X C3X C4X C5X 2.1(12) . .
C7X C3X C4X C5X -174.5(8) . .
C3X C4X C5X C6X -1.2(12) . .
C3X C4X C5X C8X -179.3(8) . .
C2X C1X C6X C5X 1.1(11) . .
B1 C1X C6X C5X 176.8(8) . .
C4X C5X C6X C1X -0.5(13) . .
C8X C5X C6X C1X 177.7(8) . .
C4X C3X C7X F7B -147.0(8) . .
C2X C3X C7X F7B 36.4(11) . .
C4X C3X C7X F7C 92.4(10) . .
C2X C3X C7X F7C -84.2(10) . .
C4X C3X C7X F7A -26.3(11) . .
C2X C3X C7X F7A 157.2(7) . .
C4X C5X C8X F8B 119.1(9) . .
C6X C5X C8X F8B -59.1(11) . .
C4X C5X C8X F8C -2.3(13) . .
C6X C5X C8X F8C 179.6(8) . .
C4X C5X C8X F8A -122.7(9) . .
C6X C5X C8X F8A 59.1(10) . .
C1X B1 C9X C10X -35.7(10) . .
C17X B1 C9X C10X 87.2(8) . .
C25X B1 C9X C10X -151.5(7) . .
C1X B1 C9X C14X 149.1(7) . .
C17X B1 C9X C14X -88.1(8) . .
C25X B1 C9X C14X 33.2(10) . .
C14X C9X C10X C11X -3.0(10) . .
B1 C9X C10X C11X -178.5(6) . .
C9X C10X C11X C12X 1.3(10) . .
C9X C10X C11X C15X 179.9(6) . .
C10X C11X C12X C13X 0.9(10) . .
C15X C11X C12X C13X -177.7(7) . .
C11X C12X C13X C14X -1.1(11) . .
C11X C12X C13X C16X 176.7(7) . .
C12X C13X C14X C9X -0.7(11) . .
C16X C13X C14X C9X -178.7(7) . .
C10X C9X C14X C13X 2.7(11) . .
B1 C9X C14X C13X 178.1(7) . .
C12X C11X C15X F15C -49.8(10) . .
C10X C11X C15X F15C 131.6(7) . .
C12X C11X C15X F15A -172.1(6) . .
C10X C11X C15X F15A 9.3(10) . .
C12X C11X C15X F15B 68.8(9) . .
C10X C11X C15X F15B -109.8(8) . .
C12X C13X C16X F16A 8.8(11) . .
C14X C13X C16X F16A -173.3(7) . .
C12X C13X C16X F16C 131.0(8) . .
C14X C13X C16X F16C -51.0(11) . .
C12X C13X C16X F16B -109.9(9) . .
C14X C13X C16X F16B 68.1(9) . .
C9X B1 C17X C18X 80.2(9) . .
C1X B1 C17X C18X -157.6(7) . .
C25X B1 C17X C18X -40.8(10) . .
C9X B1 C17X C22X -90.9(9) . .
C1X B1 C17X C22X 31.4(10) . .
C25X B1 C17X C22X 148.1(7) . .
C22X C17X C18X C19X -0.2(11) . .
B1 C17X C18X C19X -171.9(7) . .
C17X C18X C19X C20X 0.0(13) . .
C17X C18X C19X C23X 173.8(7) . .
C18X C19X C20X C21X 0.0(13) . .
C23X C19X C20X C21X -173.6(8) . .
C19X C20X C21X C22X 0.2(13) . .
C19X C20X C21X C24X -176.7(8) . .
C20X C21X C22X C17X -0.4(12) . .
C24X C21X C22X C17X 176.5(8) . .
C18X C17X C22X C21X 0.4(11) . .
B1 C17X C22X C21X 171.9(7) . .
C20X C19X C23X F23B 96.2(11) . .
C18X C19X C23X F23B -77.6(10) . .
C20X C19X C23X F23A -141.9(8) . .
C18X C19X C23X F23A 44.3(11) . .
C20X C19X C23X F23C -23.6(11) . .
C18X C19X C23X F23C 162.6(7) . .
C20X C21X C24X F24F 65(3) . .
C22X C21X C24X F24F -112(3) . .
C20X C21X C24X F24B -92.2(16) . .
C22X C21X C24X F24B 90.8(16) . .
C20X C21X C24X F24E -149.8(17) . .
C22X C21X C24X F24E 33(2) . .
C20X C21X C24X F24A 35.7(18) . .
C22X C21X C24X F24A -141.2(15) . .
C20X C21X C24X F24C 148.4(12) . .
C22X C21X C24X F24C -28.6(16) . .
C20X C21X C24X F24D -48.7(17) . .
C22X C21X C24X F24D 134.4(15) . .
C9X B1 C25X C26X 43.4(10) . .
C1X B1 C25X C26X -77.7(9) . .
C17X B1 C25X C26X 160.0(7) . .
C9X B1 C25X C30X -145.5(8) . .
C1X B1 C25X C30X 93.4(9) . .
C17X B1 C25X C30X -28.9(11) . .
C30X C25X C26X C27X -0.3(12) . .
B1 C25X C26X C27X 171.6(8) . .
C25X C26X C27X C28X 2.4(14) . .
C25X C26X C27X C31X -179.9(9) . .
C26X C27X C28X C29X -4.0(13) . .
C31X C27X C28X C29X 178.5(9) . .
C27X C28X C29X C30X 3.4(13) . .
C27X C28X C29X C32X -179.3(8) . .
C28X C29X C30X C25X -1.3(12) . .
C32X C29X C30X C25X -178.5(8) . .
C26X C25X C30X C29X -0.3(12) . .
B1 C25X C30X C29X -171.7(7) . .
C26X C27X C31X F31B -43.8(14) . .
C28X C27X C31X F31B 133.8(11) . .
C26X C27X C31X F31C 77.9(12) . .
C28X C27X C31X F31C -104.5(12) . .
C26X C27X C31X F31A -165.4(9) . .
C28X C27X C31X F31A 12.2(15) . .
C28X C29X C32X F32F -147(3) . .
C30X C29X C32X F32F 30(3) . .
C28X C29X C32X F32D -17(2) . .
C30X C29X C32X F32D 160(2) . .
C28X C29X C32X F32C 166.4(14) . .
C30X C29X C32X F32C -16.3(17) . .
C28X C29X C32X F32E 94(2) . .
C30X C29X C32X F32E -89(2) . .
C28X C29X C32X F32A 42(2) . .
C30X C29X C32X F32A -141(2) . .
C28X C29X C32X F32B -77.0(16) . .
C30X C29X C32X F32B 100.3(15) . .
C6Z C1Z C2Z C3Z 0.0 . .
C6Z C1Z C2Z C7Z 176.9(12) . .
C1Z C2Z C3Z C4Z 0.0 . .
C7Z C2Z C3Z C4Z -176.8(12) . .
C2Z C3Z C4Z C5Z 0.0 . .
C3Z C4Z C5Z C6Z 0.0 . .
C4Z C5Z C6Z C1Z 0.0 . .
C2Z C1Z C6Z C5Z 0.0 . .
